data_7241890
loop_
_publ_author_name
'Gli\<si\'c, Biljana \/D.'
'War\.zajtis, Beata'
'Hoffmann, Marcin'
'Rychlewska, Urszula'
'Djuran, Milo\<s I.'

_publ_section_title
;
 Mononuclear gold(iii) complexes with diazanaphthalenes: the influence of
 the position of nitrogen atoms in the aromatic rings on the complex
 crystalline properties
;
_journal_issue 72
_journal_name_full 'RSC Advances'
_journal_page_first 44481
_journal_page_last 44493
_journal_paper_doi 10.1039/D0RA08731A
_journal_volume 10
_journal_year 2020
_chemical_formula_moiety 'C8 H6 Au Cl3 N2'
_chemical_formula_sum 'C8 H6 Au Cl3 N2'
_chemical_formula_weight 433.46
_space_group_crystal_system monoclinic
_space_group_IT_number 4
_space_group_name_Hall 'P 2yb'
_space_group_name_H-M_alt 'P 1 21 1'
_atom_sites_solution_hydrogens geom
_audit_creation_method SHELXL-2014/7
_audit_update_record
;
2020-07-17 deposited with the CCDC.	2020-11-27 downloaded from the CCDC.
;
_cell_angle_alpha 90
_cell_angle_beta 93.193(2)
_cell_angle_gamma 90
_cell_formula_units_Z 2
_cell_length_a 4.05530(10)
_cell_length_b 11.2233(2)
_cell_length_c 11.6686(3)
_cell_measurement_reflns_used 6915
_cell_measurement_temperature 295(2)
_cell_measurement_theta_max 28.4860
_cell_measurement_theta_min 3.4790
_cell_volume 530.26(2)
_computing_cell_refinement
;
CrysAlisPro, Agilent Technologies (2014)
;
_computing_data_collection
;
CrysAlisPro, Agilent Technologies (2014)
;
_computing_data_reduction
;
CrysAlisPro, Agilent Technologies (2014)
;
_computing_molecular_graphics 'Mercury (Bruno, et al. 2002)'
_computing_publication_material 'SHELXL-2014/7 (Sheldrick, 2015)'
_computing_structure_refinement 'SHELXL-2014/7 (Sheldrick, 2014)'
_computing_structure_solution 'SHELXS-97 (Sheldrick, 2008)'
_diffrn_ambient_temperature 295(2)
_diffrn_measured_fraction_theta_full 0.998
_diffrn_measured_fraction_theta_max 0.998
_diffrn_measurement_device_type 'Xcalibur, Eos'
_diffrn_measurement_method '\w scans'
_diffrn_radiation_type MoK\a
_diffrn_radiation_wavelength 0.71073
_diffrn_reflns_av_R_equivalents 0.0423
_diffrn_reflns_av_unetI/netI 0.0299
_diffrn_reflns_Laue_measured_fraction_full 0.998
_diffrn_reflns_Laue_measured_fraction_max 0.998
_diffrn_reflns_limit_h_max 4
_diffrn_reflns_limit_h_min -4
_diffrn_reflns_limit_k_max 13
_diffrn_reflns_limit_k_min -13
_diffrn_reflns_limit_l_max 13
_diffrn_reflns_limit_l_min -13
_diffrn_reflns_number 9371
_diffrn_reflns_point_group_measured_fraction_full 0.998
_diffrn_reflns_point_group_measured_fraction_max 0.998
_diffrn_reflns_theta_full 25.027
_diffrn_reflns_theta_max 25.027
_diffrn_reflns_theta_min 3.497
_diffrn_source 'Enhance (Mo) X-ray Source'
_exptl_absorpt_coefficient_mu 14.585
_exptl_absorpt_correction_T_max 0.733
_exptl_absorpt_correction_T_min 0.324
_exptl_absorpt_correction_type analytical
_exptl_absorpt_process_details
;   
CrysAlisPro (Clark, R. C. & Reid, J. S. (1995). Acta Cryst. A51, 887-897,
Agilent Technologies, 2014)
;
_exptl_crystal_colour yellow
_exptl_crystal_density_diffrn 2.715
_exptl_crystal_density_method 'not measured'
_exptl_crystal_description plate
_exptl_crystal_F_000 396
_exptl_crystal_size_max 0.230
_exptl_crystal_size_mid 0.200
_exptl_crystal_size_min 0.050
_refine_diff_density_max 0.531
_refine_diff_density_min -0.676
_refine_diff_density_rms 0.117
_refine_ls_abs_structure_details
;
 Flack x determined using 838 quotients [(I+)-(I-)]/[(I+)+(I-)]
 (Parsons, Flack and Wagner, Acta Cryst. B69 (2013) 249-259).
;
_refine_ls_abs_structure_Flack -0.030(6)
_refine_ls_extinction_method none
_refine_ls_goodness_of_fit_ref 1.080
_refine_ls_hydrogen_treatment constr
_refine_ls_matrix_type full
_refine_ls_number_parameters 127
_refine_ls_number_reflns 1878
_refine_ls_number_restraints 1
_refine_ls_restrained_S_all 1.080
_refine_ls_R_factor_all 0.0207
_refine_ls_R_factor_gt 0.0196
_refine_ls_shift/su_max 0.001
_refine_ls_shift/su_mean 0.000
_refine_ls_structure_factor_coef Fsqd
_refine_ls_weighting_details 'w=1/[\s^2^(Fo^2^)+(0.0229P)^2^] where P=(Fo^2^+2Fc^2^)/3'
_refine_ls_weighting_scheme calc
_refine_ls_wR_factor_gt 0.0458
_refine_ls_wR_factor_ref 0.0465
_reflns_Friedel_coverage 0.897
_reflns_Friedel_fraction_full 0.999
_reflns_Friedel_fraction_max 0.999
_reflns_number_gt 1828
_reflns_number_total 1878
_reflns_threshold_expression 'I > 2\s(I)'
_cod_data_source_file d0ra08731a2.cif
_cod_data_source_block 4_16nap
_cod_original_sg_symbol_H-M 'P 21'
_cod_database_code 7241890
_shelx_shelxl_version_number 2014/7
_shelx_space_group_comment
;
The symmetry employed for this shelxl refinement is uniquely defined
by the following loop, which should always be used as a source of
symmetry information in preference to the above space-group names.
They are only intended as comments.
;
_shelx_estimated_absorpt_t_min 0.134
_shelx_estimated_absorpt_t_max 0.529

loop_
_space_group_symop_operation_xyz
'x, y, z'
'-x, y+1/2, -z'

loop_
_atom_site_label
_atom_site_type_symbol
_atom_site_fract_x
_atom_site_fract_y
_atom_site_fract_z
_atom_site_U_iso_or_equiv
_atom_site_adp_type
_atom_site_occupancy
_atom_site_site_symmetry_order
_atom_site_calc_flag
_atom_site_refinement_flags_posn
_atom_site_refinement_flags_adp
_atom_site_refinement_flags_occupancy
_atom_site_disorder_assembly
_atom_site_disorder_group
Au1 Au 0.32288(7) 0.30172(6) 0.69410(3) 0.02759(12) Uani 1 1 d . . . . .
Cl1 Cl 0.5995(7) 0.2289(2) 0.5447(2) 0.0398(6) Uani 1 1 d . . . . .
Cl2 Cl 0.3331(7) 0.4851(2) 0.6147(3) 0.0483(7) Uani 1 1 d . . . . .
N1 N 0.2480(18) -0.2024(12) 0.9031(7) 0.0431(19) Uani 1 1 d . . . . .
C9 C 0.266(3) -0.0932(9) 0.8567(10) 0.030(2) Uani 1 1 d . . . . .
C10 C 0.131(2) -0.0686(8) 0.7443(9) 0.029(2) Uani 1 1 d . . . . .
C5 C 0.166(2) 0.0468(8) 0.7007(9) 0.031(2) Uani 1 1 d . . . . .
H5 H 0.0865 0.0631 0.6260 0.037 Uiso 1 1 calc R U . . .
N6 N 0.3076(19) 0.1330(7) 0.7625(8) 0.0333(19) Uani 1 1 d . . . . .
C8 C 0.415(2) 0.0005(9) 0.9175(9) 0.037(2) Uani 1 1 d . . . . .
H8 H 0.5067 -0.0129 0.9913 0.044 Uiso 1 1 calc R U . . .
Cl3 Cl 0.0362(6) 0.3703(2) 0.8427(3) 0.0434(6) Uani 1 1 d . . . . .
C4 C -0.036(3) -0.1593(8) 0.6806(10) 0.035(3) Uani 1 1 d . . . . .
H4 H -0.1295 -0.1449 0.6073 0.042 Uiso 1 1 calc R U . . .
C7 C 0.431(2) 0.1113(9) 0.8715(9) 0.038(2) Uani 1 1 d . . . . .
H7 H 0.5264 0.1731 0.9148 0.045 Uiso 1 1 calc R U . . .
C2 C 0.093(3) -0.2860(10) 0.8405(12) 0.048(3) Uani 1 1 d . . . . .
H2 H 0.0815 -0.3620 0.8718 0.058 Uiso 1 1 calc R U . . .
C3 C -0.057(3) -0.2675(11) 0.7297(11) 0.041(3) Uani 1 1 d . . . . .
H3 H -0.1680 -0.3293 0.6911 0.049 Uiso 1 1 calc R U . . .

loop_
_atom_site_aniso_label
_atom_site_aniso_U_11
_atom_site_aniso_U_22
_atom_site_aniso_U_33
_atom_site_aniso_U_23
_atom_site_aniso_U_13
_atom_site_aniso_U_12
Au1 0.03164(18) 0.02128(16) 0.0294(2) -0.0001(3) -0.00260(12) -0.0010(2)
Cl1 0.0445(13) 0.0409(14) 0.0341(15) -0.0017(12) 0.0035(11) 0.0071(11)
Cl2 0.0617(17) 0.0240(12) 0.059(2) 0.0093(12) 0.0001(14) -0.0022(11)
N1 0.050(4) 0.031(4) 0.048(5) 0.014(8) 0.001(4) 0.002(8)
C9 0.038(6) 0.024(5) 0.029(6) 0.003(4) 0.001(5) 0.003(4)
C10 0.031(5) 0.026(5) 0.029(6) 0.001(4) 0.002(4) 0.003(4)
C5 0.042(6) 0.026(5) 0.024(5) 0.003(4) -0.007(4) 0.001(4)
N6 0.036(4) 0.025(4) 0.039(6) 0.003(4) -0.003(4) -0.001(3)
C8 0.041(6) 0.043(6) 0.026(6) 0.004(5) -0.007(4) -0.001(5)
Cl3 0.0469(15) 0.0455(15) 0.0380(16) -0.0098(13) 0.0043(12) 0.0004(12)
C4 0.043(6) 0.028(6) 0.033(7) -0.005(4) 0.000(5) 0.000(4)
C7 0.044(6) 0.037(6) 0.030(6) 0.000(5) -0.014(5) -0.008(4)
C2 0.067(8) 0.025(6) 0.053(8) 0.009(6) 0.005(7) -0.004(6)
C3 0.041(6) 0.034(6) 0.047(8) -0.005(6) -0.006(6) -0.003(5)

loop_
_atom_type_symbol
_atom_type_description
_atom_type_scat_dispersion_real
_atom_type_scat_dispersion_imag
_atom_type_scat_source
C C 0.0033 0.0016 'International Tables Vol C Tables 4.2.6.8 and 6.1.1.4'
H H 0.0000 0.0000 'International Tables Vol C Tables 4.2.6.8 and 6.1.1.4'
N N 0.0061 0.0033 'International Tables Vol C Tables 4.2.6.8 and 6.1.1.4'
Cl Cl 0.1484 0.1585 'International Tables Vol C Tables 4.2.6.8 and 6.1.1.4'
Au Au -2.0133 8.8022 'International Tables Vol C Tables 4.2.6.8 and 6.1.1.4'

loop_
_geom_angle_atom_site_label_1
_geom_angle_atom_site_label_2
_geom_angle_atom_site_label_3
_geom_angle
_geom_angle_site_symmetry_1
_geom_angle_site_symmetry_3
_geom_angle_publ_flag
N6 Au1 Cl2 178.5(3) . . ?
N6 Au1 Cl3 89.3(3) . . ?
Cl2 Au1 Cl3 91.50(11) . . ?
N6 Au1 Cl1 89.6(3) . . ?
Cl2 Au1 Cl1 89.56(11) . . ?
Cl3 Au1 Cl1 178.41(10) . . ?
C2 N1 C9 117.3(9) . . ?
N1 C9 C8 121.1(10) . . ?
N1 C9 C10 121.5(9) . . ?
C8 C9 C10 117.4(9) . . ?
C5 C10 C4 122.0(10) . . ?
C5 C10 C9 118.3(9) . . ?
C4 C10 C9 119.7(9) . . ?
N6 C5 C10 121.9(10) . . ?
N6 C5 H5 119.1 . . ?
C10 C5 H5 119.1 . . ?
C5 N6 C7 120.3(8) . . ?
C5 N6 Au1 119.0(7) . . ?
C7 N6 Au1 120.7(6) . . ?
C7 C8 C9 121.3(10) . . ?
C7 C8 H8 119.4 . . ?
C9 C8 H8 119.4 . . ?
C3 C4 C10 117.7(12) . . ?
C3 C4 H4 121.2 . . ?
C10 C4 H4 121.2 . . ?
C8 C7 N6 120.8(9) . . ?
C8 C7 H7 119.6 . . ?
N6 C7 H7 119.6 . . ?
N1 C2 C3 124.5(10) . . ?
N1 C2 H2 117.8 . . ?
C3 C2 H2 117.8 . . ?
C4 C3 C2 119.3(12) . . ?
C4 C3 H3 120.4 . . ?
C2 C3 H3 120.4 . . ?

loop_
_geom_bond_atom_site_label_1
_geom_bond_atom_site_label_2
_geom_bond_distance
_geom_bond_site_symmetry_2
_geom_bond_publ_flag
Au1 N6 2.057(8) . ?
Au1 Cl2 2.258(2) . ?
Au1 Cl3 2.275(3) . ?
Au1 Cl1 2.277(3) . ?
N1 C2 1.326(16) . ?
N1 C9 1.344(16) . ?
C9 C8 1.389(15) . ?
C9 C10 1.419(17) . ?
C10 C5 1.402(13) . ?
C10 C4 1.413(14) . ?
C5 N6 1.320(12) . ?
C5 H5 0.9300 . ?
N6 C7 1.362(13) . ?
C8 C7 1.357(13) . ?
C8 H8 0.9300 . ?
C4 C3 1.347(14) . ?
C4 H4 0.9300 . ?
C7 H7 0.9300 . ?
C2 C3 1.412(17) . ?
C2 H2 0.9300 . ?
C3 H3 0.9300 . ?

loop_
_geom_torsion_atom_site_label_1
_geom_torsion_atom_site_label_2
_geom_torsion_atom_site_label_3
_geom_torsion_atom_site_label_4
_geom_torsion
_geom_torsion_site_symmetry_1
_geom_torsion_site_symmetry_2
_geom_torsion_site_symmetry_3
_geom_torsion_site_symmetry_4
_geom_torsion_publ_flag
C2 N1 C9 C8 178.0(11) . . . . ?
C2 N1 C9 C10 -1.3(16) . . . . ?
N1 C9 C10 C5 -178.7(8) . . . . ?
C8 C9 C10 C5 1.9(16) . . . . ?
N1 C9 C10 C4 2.2(16) . . . . ?
C8 C9 C10 C4 -177.2(9) . . . . ?
C4 C10 C5 N6 176.5(10) . . . . ?
C9 C10 C5 N6 -2.6(15) . . . . ?
C10 C5 N6 C7 1.0(15) . . . . ?
C10 C5 N6 Au1 -176.5(7) . . . . ?
N1 C9 C8 C7 -179.2(10) . . . . ?
C10 C9 C8 C7 0.2(16) . . . . ?
C5 C10 C4 C3 180.0(10) . . . . ?
C9 C10 C4 C3 -1.0(16) . . . . ?
C9 C8 C7 N6 -1.8(16) . . . . ?
C5 N6 C7 C8 1.2(16) . . . . ?
Au1 N6 C7 C8 178.8(8) . . . . ?
C9 N1 C2 C3 -0.7(19) . . . . ?
C10 C4 C3 C2 -1.0(18) . . . . ?
N1 C2 C3 C4 2(2) . . . . ?
